data_1577134
loop_
_publ_author_name
'Zhou, Kun'
'Chen, Xin'
'Wang, Yue'
'Mao, Yang-Jie'
'Yang, Xin'
'Liu, Kai'
'Pan, Qi'
'Pan, Dong-Liang'
'Xu, Dan-Qian'
'Lou, Shao-Jie'

_publ_section_title
;
 A Unified Strategy for Remote C-H Fluorination of Phenylacetic Acids and
 Their Homologues at meta-Position
;
_journal_name_full 'Chemical Science'
_journal_paper_doi 10.1039/D6SC01331G
_journal_year 2026
_chemical_formula_moiety 'C23 H19 Cl F N O2'
_chemical_formula_sum 'C23 H19 Cl F N O2'
_chemical_formula_weight 395.84
_space_group_crystal_system monoclinic
_space_group_IT_number 15
_space_group_name_Hall '-C 2yc'
_space_group_name_H-M_alt 'C 1 2/c 1'
_atom_sites_solution_hydrogens geom
_atom_sites_solution_primary dual
_audit_creation_date 2023-09-05
_audit_creation_method
;
Olex2 1.5
(compiled 2022.04.07 svn.rca3783a0 for OlexSys, GUI svn.r6498)
;
_audit_update_record
;
2024-07-01 deposited with the CCDC.	2026-04-24 downloaded from the CCDC.
;
_cell_angle_alpha 90
_cell_angle_beta 91.011(2)
_cell_angle_gamma 90
_cell_formula_units_Z 8
_cell_length_a 33.0613(18)
_cell_length_b 7.2094(4)
_cell_length_c 15.6708(8)
_cell_measurement_reflns_used 9915
_cell_measurement_temperature 193.00
_cell_measurement_theta_max 60.18
_cell_measurement_theta_min 2.33
_cell_volume 3734.6(3)
_computing_cell_refinement 'SAINT V8.40B (Bruker, 2019)'
_computing_data_collection 'APEX5 V2022.08-RC130 (Bruker, 2023)'
_computing_data_reduction 'SAINT V8.40B (Bruker, 2019)'
_computing_molecular_graphics 'Olex2 1.5 (Dolomanov et al., 2009)'
_computing_publication_material 'Olex2 1.5 (Dolomanov et al., 2009)'
_computing_structure_refinement 'SHELXL 2019/3 (Sheldrick, 2015)'
_computing_structure_solution 'SHELXT 2018/2 (Sheldrick, 2018)'
_diffrn_ambient_temperature 193.00
_diffrn_detector CPAD
_diffrn_detector_area_resol_mean 7.41
_diffrn_detector_type 'Bruker PHOTON II'
_diffrn_measured_fraction_theta_full 0.992
_diffrn_measured_fraction_theta_max 0.966
_diffrn_measurement_device 'four-circle diffractometer'
_diffrn_measurement_device_type 'Bruker D8 VENTURE Metaljet PHOTON II'
_diffrn_measurement_method '\w and \f shutterless scans'
_diffrn_measurement_specimen_support 'nylon loop'
_diffrn_radiation_monochromator 'Helios Multi-layer Optic'
_diffrn_radiation_probe x-ray
_diffrn_radiation_type GaK\a
_diffrn_radiation_wavelength 1.34139
_diffrn_reflns_av_R_equivalents 0.0355
_diffrn_reflns_av_unetI/netI 0.0237
_diffrn_reflns_Laue_measured_fraction_full 0.992
_diffrn_reflns_Laue_measured_fraction_max 0.966
_diffrn_reflns_limit_h_max 42
_diffrn_reflns_limit_h_min -41
_diffrn_reflns_limit_k_max 9
_diffrn_reflns_limit_k_min -8
_diffrn_reflns_limit_l_max 20
_diffrn_reflns_limit_l_min -20
_diffrn_reflns_number 23529
_diffrn_reflns_point_group_measured_fraction_full 0.992
_diffrn_reflns_point_group_measured_fraction_max 0.966
_diffrn_reflns_theta_full 53.594
_diffrn_reflns_theta_max 60.286
_diffrn_reflns_theta_min 2.326
_diffrn_source MetalJet
_diffrn_source_current 2.86
_diffrn_source_power 0.19937059999999998
_diffrn_source_type 'Liquid Metal source'
_diffrn_source_voltage 69.71
_diffrn_standards_number 0
_exptl_absorpt_coefficient_mu 1.350
_exptl_absorpt_correction_T_max 0.7518
_exptl_absorpt_correction_T_min 0.6029
_exptl_absorpt_correction_type multi-scan
_exptl_absorpt_process_details
;
SADABS-2016/2 (Bruker,2016/2) was used for absorption correction.
wR2(int) was 0.1337 before and 0.0633 after correction.
The Ratio of minimum to maximum transmission is 0.8019.
The \l/2 correction factor is Not present.
;
_exptl_crystal_density_diffrn 1.408
_exptl_crystal_description block
_exptl_crystal_F_000 1648
_exptl_crystal_size_max 0.13
_exptl_crystal_size_mid 0.12
_exptl_crystal_size_min 0.1
_refine_diff_density_max 0.265
_refine_diff_density_min -0.350
_refine_diff_density_rms 0.041
_refine_ls_extinction_method none
_refine_ls_goodness_of_fit_ref 1.045
_refine_ls_hydrogen_treatment constr
_refine_ls_matrix_type full
_refine_ls_number_parameters 253
_refine_ls_number_reflns 4123
_refine_ls_number_restraints 0
_refine_ls_restrained_S_all 1.045
_refine_ls_R_factor_all 0.0450
_refine_ls_R_factor_gt 0.0378
_refine_ls_shift/su_max 0.002
_refine_ls_shift/su_mean 0.000
_refine_ls_structure_factor_coef Fsqd
_refine_ls_weighting_details 'w=1/[\s^2^(Fo^2^)+(0.0443P)^2^+3.3297P] where P=(Fo^2^+2Fc^2^)/3'
_refine_ls_weighting_scheme calc
_refine_ls_wR_factor_gt 0.0957
_refine_ls_wR_factor_ref 0.1003
_reflns_Friedel_coverage 0.000
_reflns_number_gt 3541
_reflns_number_total 4123
_reflns_threshold_expression 'I > 2\s(I)'
_cod_data_source_file d6sc01331g2.cif
_cod_data_source_block 230830lu_lgpz264676_0m
_cod_depositor_comments
;
The following automatic conversions were performed:

data item '_diffrn_radiation_probe' value 'X-ray' was changed to
'x-ray' in accordance with the
/home/data/users/saulius/crontab/automatic-downloads/rss-feeds/RSC/lib/dictionaries/cif_core.dic
dictionary named 'cif_core.dic' version 2.4.2 last updated on
2011-04-26.

Automatic conversion script
Id: cif_fix_values 8170 2020-07-09 18:12:32Z antanas 
;
_cod_database_code 1577134
_shelx_shelxl_version_number 2019/3
_shelx_space_group_comment
;
The symmetry employed for this shelxl refinement is uniquely defined
by the following loop, which should always be used as a source of
symmetry information in preference to the above space-group names.
They are only intended as comments.
;
_shelx_estimated_absorpt_t_max 0.877
_shelx_estimated_absorpt_t_min 0.844
_olex2_refinement_description
;
1. Fixed Uiso
 At 1.2 times of:
  All C(H) groups, All C(H,H) groups
2.a Secondary CH2 refined with riding coordinates:
 C17(H17A,H17B), C14(H14A,H14B), C16(H16A,H16B), C15(H15A,H15B)
2.b Aromatic/amide H refined with riding coordinates:
 C10(H10), C7(H7), C9(H9), C8(H8), C1(H1), C19(H19), C21(H21), C3(H3),
 C23(H23), C2(H2), C22(H22)
;
_olex2_submission_special_instructions 'No special instructions were received'
_site XU

loop_
_space_group_symop_operation_xyz
'x, y, z'
'-x, y, -z+1/2'
'x+1/2, y+1/2, z'
'-x+1/2, y+1/2, -z+1/2'
'-x, -y, -z'
'x, -y, z-1/2'
'-x+1/2, -y+1/2, -z'
'x+1/2, -y+1/2, z-1/2'

loop_
_atom_site_label
_atom_site_type_symbol
_atom_site_fract_x
_atom_site_fract_y
_atom_site_fract_z
_atom_site_U_iso_or_equiv
_atom_site_adp_type
_atom_site_occupancy
_atom_site_site_symmetry_order
_atom_site_calc_flag
_atom_site_refinement_flags_posn
_atom_site_refinement_flags_adp
_atom_site_refinement_flags_occupancy
_atom_site_disorder_assembly
_atom_site_disorder_group
Cl1 Cl 0.60110(2) 0.46530(5) 0.21194(3) 0.04358(13) Uani 1 1 d . . . . .
O2 O 0.61803(3) 0.55728(13) 0.42983(6) 0.0258(2) Uani 1 1 d . . . . .
O1 O 0.59544(3) 0.79178(16) 0.51068(7) 0.0365(3) Uani 1 1 d . . . . .
F1 F 0.73653(4) 0.24127(17) 0.60546(8) 0.0715(4) Uani 1 1 d . . . . .
N1 N 0.59018(4) 0.81451(18) 0.18210(7) 0.0316(3) Uani 1 1 d . . . . .
C11 C 0.57904(4) 0.47940(18) 0.42789(8) 0.0230(3) Uani 1 1 d . . . . .
C6 C 0.55028(4) 0.54627(18) 0.36969(8) 0.0227(3) Uani 1 1 d . . . . .
C4 C 0.55933(4) 0.70245(19) 0.31108(8) 0.0239(3) Uani 1 1 d . . . . .
C10 C 0.57132(4) 0.3350(2) 0.48273(8) 0.0280(3) Uani 1 1 d . . . . .
H10 H 0.591675 0.291589 0.521328 0.034 Uiso 1 1 calc R U . . .
C5 C 0.58177(4) 0.68185(19) 0.23706(8) 0.0257(3) Uani 1 1 d . . . . .
C12 C 0.62283(4) 0.71558(19) 0.47624(8) 0.0255(3) Uani 1 1 d . . . . .
C7 C 0.51207(4) 0.4645(2) 0.37006(9) 0.0276(3) Uani 1 1 d . . . . .
H7 H 0.491558 0.508718 0.332029 0.033 Uiso 1 1 calc R U . . .
C13 C 0.66716(4) 0.7774(2) 0.48059(9) 0.0278(3) Uani 1 1 d . . . . .
C18 C 0.68625(4) 0.6747(2) 0.55629(9) 0.0285(3) Uani 1 1 d . . . . .
C9 C 0.53329(5) 0.2542(2) 0.48058(9) 0.0316(3) Uani 1 1 d . . . . .
H9 H 0.527605 0.153222 0.517422 0.038 Uiso 1 1 calc R U . . .
C8 C 0.50356(4) 0.3195(2) 0.42518(9) 0.0315(3) Uani 1 1 d . . . . .
H8 H 0.477364 0.265325 0.424833 0.038 Uiso 1 1 calc R U . . .
C17 C 0.68852(4) 0.7451(2) 0.39520(9) 0.0330(3) Uani 1 1 d . . . . .
H17A H 0.718280 0.750165 0.403009 0.040 Uiso 1 1 calc R U . . .
H17B H 0.680968 0.623231 0.370548 0.040 Uiso 1 1 calc R U . . .
C1 C 0.57603(5) 0.9841(2) 0.19914(10) 0.0348(3) Uani 1 1 d . . . . .
H1 H 0.581601 1.081770 0.160401 0.042 Uiso 1 1 calc R U . . .
C19 C 0.70304(5) 0.4996(2) 0.54607(10) 0.0377(4) Uani 1 1 d . . . . .
H19 H 0.703335 0.442691 0.491413 0.045 Uiso 1 1 calc R U . . .
C14 C 0.66843(5) 0.9902(2) 0.48805(11) 0.0376(4) Uani 1 1 d . . . . .
H14A H 0.647414 1.035398 0.527194 0.045 Uiso 1 1 calc R U . . .
H14B H 0.695247 1.032664 0.509287 0.045 Uiso 1 1 calc R U . . .
C21 C 0.71949(5) 0.4839(3) 0.69671(10) 0.0402(4) Uani 1 1 d . . . . .
H21 H 0.730651 0.417913 0.744022 0.048 Uiso 1 1 calc R U . . .
C3 C 0.54535(5) 0.8807(2) 0.32618(10) 0.0365(3) Uani 1 1 d . . . . .
H3 H 0.529838 0.905036 0.375397 0.044 Uiso 1 1 calc R U . . .
C23 C 0.68640(4) 0.7530(2) 0.63731(9) 0.0362(3) Uani 1 1 d . . . . .
H23 H 0.675096 0.872735 0.645448 0.043 Uiso 1 1 calc R U . . .
C2 C 0.55380(6) 1.0232(2) 0.27013(11) 0.0423(4) Uani 1 1 d . . . . .
H2 H 0.544438 1.145592 0.280538 0.051 Uiso 1 1 calc R U . . .
C20 C 0.71928(5) 0.4097(2) 0.61632(11) 0.0413(4) Uani 1 1 d . . . . .
C22 C 0.70298(5) 0.6573(3) 0.70651(10) 0.0423(4) Uani 1 1 d . . . . .
H22 H 0.702893 0.712772 0.761504 0.051 Uiso 1 1 calc R U . . .
C16 C 0.67349(5) 0.9037(3) 0.33786(10) 0.0422(4) Uani 1 1 d . . . . .
H16A H 0.695415 0.947146 0.300573 0.051 Uiso 1 1 calc R U . . .
H16B H 0.650476 0.861861 0.301432 0.051 Uiso 1 1 calc R U . . .
C15 C 0.66023(7) 1.0589(3) 0.39714(12) 0.0558(5) Uani 1 1 d . . . . .
H15A H 0.631097 1.085875 0.388367 0.067 Uiso 1 1 calc R U . . .
H15B H 0.675814 1.173374 0.386065 0.067 Uiso 1 1 calc R U . . .

loop_
_atom_site_aniso_label
_atom_site_aniso_U_11
_atom_site_aniso_U_22
_atom_site_aniso_U_33
_atom_site_aniso_U_23
_atom_site_aniso_U_13
_atom_site_aniso_U_12
Cl1 0.0558(3) 0.0305(2) 0.0451(2) -0.00413(15) 0.01983(18) 0.00833(16)
O2 0.0197(4) 0.0291(5) 0.0286(5) -0.0033(4) 0.0008(3) -0.0028(4)
O1 0.0268(5) 0.0434(6) 0.0396(6) -0.0142(5) 0.0073(4) -0.0037(4)
F1 0.0931(9) 0.0527(7) 0.0677(8) -0.0076(6) -0.0287(7) 0.0217(6)
N1 0.0375(6) 0.0338(7) 0.0234(6) 0.0003(5) 0.0012(5) -0.0030(5)
C11 0.0207(6) 0.0246(6) 0.0237(6) -0.0030(5) 0.0022(5) -0.0017(5)
C6 0.0240(6) 0.0229(6) 0.0212(6) -0.0037(5) 0.0019(5) -0.0005(5)
C4 0.0230(6) 0.0259(7) 0.0226(6) -0.0008(5) -0.0021(5) -0.0002(5)
C10 0.0301(7) 0.0292(7) 0.0247(6) 0.0013(5) 0.0009(5) 0.0011(5)
C5 0.0265(6) 0.0266(7) 0.0240(6) -0.0034(5) -0.0003(5) -0.0004(5)
C12 0.0250(6) 0.0303(7) 0.0212(6) -0.0008(5) 0.0008(5) -0.0033(5)
C7 0.0236(6) 0.0316(7) 0.0275(7) -0.0057(5) -0.0006(5) -0.0012(5)
C13 0.0229(6) 0.0332(8) 0.0274(7) -0.0025(5) 0.0015(5) -0.0062(5)
C18 0.0210(6) 0.0357(8) 0.0286(7) -0.0026(6) 0.0002(5) -0.0073(5)
C9 0.0392(8) 0.0277(7) 0.0284(7) 0.0001(6) 0.0094(6) -0.0064(6)
C8 0.0276(7) 0.0342(8) 0.0329(7) -0.0078(6) 0.0069(5) -0.0088(6)
C17 0.0246(6) 0.0454(9) 0.0293(7) -0.0005(6) 0.0055(5) -0.0069(6)
C1 0.0443(8) 0.0303(8) 0.0298(7) 0.0062(6) 0.0006(6) -0.0001(6)
C19 0.0398(8) 0.0401(9) 0.0328(8) -0.0067(6) -0.0075(6) -0.0010(7)
C14 0.0358(8) 0.0333(8) 0.0438(9) -0.0016(7) 0.0028(6) -0.0092(6)
C21 0.0307(7) 0.0573(10) 0.0325(8) 0.0076(7) -0.0030(6) -0.0068(7)
C3 0.0475(9) 0.0307(8) 0.0318(7) 0.0000(6) 0.0112(6) 0.0067(7)
C23 0.0320(7) 0.0453(9) 0.0312(7) -0.0069(7) 0.0025(6) -0.0023(6)
C2 0.0588(10) 0.0266(8) 0.0416(9) 0.0033(6) 0.0093(8) 0.0090(7)
C20 0.0389(8) 0.0367(9) 0.0478(9) -0.0009(7) -0.0084(7) 0.0000(7)
C22 0.0378(8) 0.0623(11) 0.0270(7) -0.0054(7) 0.0021(6) -0.0038(8)
C16 0.0359(8) 0.0547(10) 0.0358(8) 0.0072(7) -0.0022(6) -0.0119(7)
C15 0.0716(13) 0.0466(11) 0.0497(11) 0.0132(8) 0.0126(9) 0.0018(9)

loop_
_atom_type_symbol
_atom_type_description
_atom_type_scat_dispersion_real
_atom_type_scat_dispersion_imag
_atom_type_scat_source
C C 0.0137 0.0067 'International Tables Vol C Tables 4.2.6.8 and 6.1.1.4'
H H 0.0000 0.0000 'International Tables Vol C Tables 4.2.6.8 and 6.1.1.4'
Cl Cl 0.3281 0.5435 'International Tables Vol C Tables 4.2.6.8 and 6.1.1.4'
F F 0.0583 0.0400 'International Tables Vol C Tables 4.2.6.8 and 6.1.1.4'
N N 0.0241 0.0134 'International Tables Vol C Tables 4.2.6.8 and 6.1.1.4'
O O 0.0389 0.0241 'International Tables Vol C Tables 4.2.6.8 and 6.1.1.4'

loop_
_geom_angle_atom_site_label_1
_geom_angle_atom_site_label_2
_geom_angle_atom_site_label_3
_geom_angle
_geom_angle_site_symmetry_1
_geom_angle_site_symmetry_3
_geom_angle_publ_flag
C12 O2 C11 116.41(10) . . ?
C5 N1 C1 116.97(12) . . ?
C6 C11 O2 119.43(12) . . ?
C10 C11 O2 117.94(11) . . ?
C10 C11 C6 122.60(12) . . ?
C11 C6 C4 121.63(11) . . ?
C11 C6 C7 117.35(12) . . ?
C7 C6 C4 121.00(12) . . ?
C5 C4 C6 123.27(12) . . ?
C3 C4 C6 121.64(12) . . ?
C3 C4 C5 115.09(12) . . ?
C11 C10 H10 120.6 . . ?
C11 C10 C9 118.75(13) . . ?
C9 C10 H10 120.6 . . ?
N1 C5 Cl1 114.92(10) . . ?
N1 C5 C4 125.90(13) . . ?
C4 C5 Cl1 119.19(11) . . ?
O2 C12 C13 111.72(11) . . ?
O1 C12 O2 122.96(12) . . ?
O1 C12 C13 125.29(13) . . ?
C6 C7 H7 119.5 . . ?
C8 C7 C6 120.99(13) . . ?
C8 C7 H7 119.5 . . ?
C12 C13 C17 111.70(11) . . ?
C12 C13 C14 108.54(12) . . ?
C18 C13 C12 105.99(11) . . ?
C18 C13 C17 114.34(12) . . ?
C18 C13 C14 114.49(12) . . ?
C14 C13 C17 101.78(12) . . ?
C19 C18 C13 120.80(13) . . ?
C19 C18 C23 118.66(14) . . ?
C23 C18 C13 120.53(14) . . ?
C10 C9 H9 119.8 . . ?
C8 C9 C10 120.45(13) . . ?
C8 C9 H9 119.8 . . ?
C7 C8 H8 120.1 . . ?
C9 C8 C7 119.83(13) . . ?
C9 C8 H8 120.1 . . ?
C13 C17 H17A 110.9 . . ?
C13 C17 H17B 110.9 . . ?
H17A C17 H17B 108.9 . . ?
C16 C17 C13 104.34(13) . . ?
C16 C17 H17A 110.9 . . ?
C16 C17 H17B 110.9 . . ?
N1 C1 H1 118.5 . . ?
N1 C1 C2 122.93(14) . . ?
C2 C1 H1 118.5 . . ?
C18 C19 H19 120.5 . . ?
C20 C19 C18 119.08(15) . . ?
C20 C19 H19 120.5 . . ?
C13 C14 H14A 110.9 . . ?
C13 C14 H14B 110.9 . . ?
H14A C14 H14B 108.9 . . ?
C15 C14 C13 104.35(14) . . ?
C15 C14 H14A 110.9 . . ?
C15 C14 H14B 110.9 . . ?
C20 C21 H21 121.2 . . ?
C20 C21 C22 117.58(15) . . ?
C22 C21 H21 121.2 . . ?
C4 C3 H3 119.7 . . ?
C2 C3 C4 120.52(14) . . ?
C2 C3 H3 119.7 . . ?
C18 C23 H23 119.8 . . ?
C18 C23 C22 120.41(15) . . ?
C22 C23 H23 119.8 . . ?
C1 C2 C3 118.59(15) . . ?
C1 C2 H2 120.7 . . ?
C3 C2 H2 120.7 . . ?
F1 C20 C19 118.72(15) . . ?
F1 C20 C21 118.11(15) . . ?
C21 C20 C19 123.17(16) . . ?
C21 C22 C23 121.10(15) . . ?
C21 C22 H22 119.5 . . ?
C23 C22 H22 119.5 . . ?
C17 C16 H16A 110.4 . . ?
C17 C16 H16B 110.4 . . ?
H16A C16 H16B 108.6 . . ?
C15 C16 C17 106.51(13) . . ?
C15 C16 H16A 110.4 . . ?
C15 C16 H16B 110.4 . . ?
C14 C15 H15A 110.4 . . ?
C14 C15 H15B 110.4 . . ?
C16 C15 C14 106.42(15) . . ?
C16 C15 H15A 110.4 . . ?
C16 C15 H15B 110.4 . . ?
H15A C15 H15B 108.6 . . ?

loop_
_geom_bond_atom_site_label_1
_geom_bond_atom_site_label_2
_geom_bond_distance
_geom_bond_site_symmetry_2
_geom_bond_publ_flag
Cl1 C5 1.7348(14) . ?
O2 C11 1.4058(15) . ?
O2 C12 1.3610(16) . ?
O1 C12 1.1960(17) . ?
F1 C20 1.354(2) . ?
N1 C5 1.3200(18) . ?
N1 C1 1.337(2) . ?
C11 C6 1.3921(18) . ?
C11 C10 1.3767(19) . ?
C6 C4 1.4868(18) . ?
C6 C7 1.3939(18) . ?
C4 C5 1.3958(18) . ?
C4 C3 1.387(2) . ?
C10 H10 0.9500 . ?
C10 C9 1.385(2) . ?
C12 C13 1.5323(18) . ?
C7 H7 0.9500 . ?
C7 C8 1.388(2) . ?
C13 C18 1.526(2) . ?
C13 C17 1.5417(19) . ?
C13 C14 1.539(2) . ?
C18 C19 1.389(2) . ?
C18 C23 1.390(2) . ?
C9 H9 0.9500 . ?
C9 C8 1.383(2) . ?
C8 H8 0.9500 . ?
C17 H17A 0.9900 . ?
C17 H17B 0.9900 . ?
C17 C16 1.532(2) . ?
C1 H1 0.9500 . ?
C1 C2 1.373(2) . ?
C19 H19 0.9500 . ?
C19 C20 1.378(2) . ?
C14 H14A 0.9900 . ?
C14 H14B 0.9900 . ?
C14 C15 1.528(2) . ?
C21 H21 0.9500 . ?
C21 C20 1.369(2) . ?
C21 C22 1.374(3) . ?
C3 H3 0.9500 . ?
C3 C2 1.384(2) . ?
C23 H23 0.9500 . ?
C23 C22 1.390(2) . ?
C2 H2 0.9500 . ?
C22 H22 0.9500 . ?
C16 H16A 0.9900 . ?
C16 H16B 0.9900 . ?
C16 C15 1.523(3) . ?
C15 H15A 0.9900 . ?
C15 H15B 0.9900 . ?

loop_
_geom_torsion_atom_site_label_1
_geom_torsion_atom_site_label_2
_geom_torsion_atom_site_label_3
_geom_torsion_atom_site_label_4
_geom_torsion
_geom_torsion_site_symmetry_1
_geom_torsion_site_symmetry_2
_geom_torsion_site_symmetry_3
_geom_torsion_site_symmetry_4
_geom_torsion_publ_flag
O2 C11 C6 C4 -1.91(19) . . . . ?
O2 C11 C6 C7 179.90(11) . . . . ?
O2 C11 C10 C9 -178.79(12) . . . . ?
O2 C12 C13 C18 -86.74(13) . . . . ?
O2 C12 C13 C17 38.41(16) . . . . ?
O2 C12 C13 C14 149.83(12) . . . . ?
O1 C12 C13 C18 91.38(17) . . . . ?
O1 C12 C13 C17 -143.47(15) . . . . ?
O1 C12 C13 C14 -32.05(19) . . . . ?
N1 C1 C2 C3 -0.6(3) . . . . ?
C11 O2 C12 O1 -3.49(19) . . . . ?
C11 O2 C12 C13 174.68(11) . . . . ?
C11 C6 C4 C5 78.08(17) . . . . ?
C11 C6 C4 C3 -102.73(16) . . . . ?
C11 C6 C7 C8 -1.38(19) . . . . ?
C11 C10 C9 C8 -0.9(2) . . . . ?
C6 C11 C10 C9 -0.7(2) . . . . ?
C6 C4 C5 Cl1 -1.16(18) . . . . ?
C6 C4 C5 N1 178.86(12) . . . . ?
C6 C4 C3 C2 -179.27(15) . . . . ?
C6 C7 C8 C9 -0.1(2) . . . . ?
C4 C6 C7 C8 -179.58(12) . . . . ?
C4 C3 C2 C1 0.5(3) . . . . ?
C10 C11 C6 C4 180.00(12) . . . . ?
C10 C11 C6 C7 1.8(2) . . . . ?
C10 C9 C8 C7 1.3(2) . . . . ?
C5 N1 C1 C2 0.2(2) . . . . ?
C5 C4 C3 C2 0.0(2) . . . . ?
C12 O2 C11 C6 83.60(14) . . . . ?
C12 O2 C11 C10 -98.23(14) . . . . ?
C12 C13 C18 C19 88.17(15) . . . . ?
C12 C13 C18 C23 -90.48(15) . . . . ?
C12 C13 C17 C16 77.10(15) . . . . ?
C12 C13 C14 C15 -78.71(15) . . . . ?
C7 C6 C4 C5 -103.81(16) . . . . ?
C7 C6 C4 C3 75.39(18) . . . . ?
C13 C18 C19 C20 -178.73(14) . . . . ?
C13 C18 C23 C22 178.53(13) . . . . ?
C13 C17 C16 C15 23.53(16) . . . . ?
C13 C14 C15 C16 -25.23(19) . . . . ?
C18 C13 C17 C16 -162.52(12) . . . . ?
C18 C13 C14 C15 163.12(13) . . . . ?
C18 C19 C20 F1 -178.32(14) . . . . ?
C18 C19 C20 C21 0.5(3) . . . . ?
C18 C23 C22 C21 -0.1(2) . . . . ?
C17 C13 C18 C19 -35.33(18) . . . . ?
C17 C13 C18 C23 146.02(13) . . . . ?
C17 C13 C14 C15 39.22(16) . . . . ?
C17 C16 C15 C14 1.02(19) . . . . ?
C1 N1 C5 Cl1 -179.70(11) . . . . ?
C1 N1 C5 C4 0.3(2) . . . . ?
C19 C18 C23 C22 -0.1(2) . . . . ?
C14 C13 C18 C19 -152.22(14) . . . . ?
C14 C13 C18 C23 29.12(18) . . . . ?
C14 C13 C17 C16 -38.52(14) . . . . ?
C3 C4 C5 Cl1 179.60(11) . . . . ?
C3 C4 C5 N1 -0.4(2) . . . . ?
C23 C18 C19 C20 0.0(2) . . . . ?
C20 C21 C22 C23 0.5(2) . . . . ?
C22 C21 C20 F1 178.11(15) . . . . ?
C22 C21 C20 C19 -0.7(3) . . . . ?
